data_1101092
loop_
_publ_author_name
'\'Angel Garc\'ia Raso'
'Juan J. Fiol'
'Ferran B\'adenas'
'Rosa Cons'
'\'Angel Terr\'on'
'Miguel Quir\'os'

_publ_section_title
;
 Synthesis and structural studies of metal-acyclovir (ACV)
 complexes: [Ni(or Co)(ACV)~2~(H~2~O)~4~]Cl~2~.2ACV,
 [Zn(ACV)Cl~2~(H~2~O)], [Cd(ACV)Cl~2~].H~2~O and
 [{Hg(ACV)Cl~2~}~x~]. Recognition of acyclovir by Ni-ACV
;
_journal_name_full 'Journal of the Chemical Society, Dalton Transactions'
_journal_page_first 167
_journal_page_last 173
_journal_year 1999
_chemical_formula_sum 'C8 H13 Cd Cl2 N5 O4'
_chemical_formula_weight 426.53
_space_group_IT_number 2
_symmetry_cell_setting triclinic
_symmetry_space_group_name_Hall '-P 1'
_symmetry_space_group_name_H-M 'P -1'
_cell_angle_alpha 84.702(6)
_cell_angle_beta 75.186(6)
_cell_angle_gamma 78.932(5)
_cell_formula_units_Z 2
_cell_length_a 7.2653(5)
_cell_length_b 7.9452(6)
_cell_length_c 12.5441(10)
_cell_measurement_temperature 293(2)
_cell_volume 686.30(9)
_diffrn_ambient_temperature 293(2)
_exptl_crystal_density_diffrn 2.064
_refine_ls_R_factor_obs 0.0220
_refine_ls_wR_factor_obs 0.0580
_cod_database_code 1101092

loop_
_symmetry_equiv_pos_as_xyz
'x, y, z'
'-x, -y, -z'

loop_
_atom_site_aniso_label
_atom_site_aniso_U_11
_atom_site_aniso_U_22
_atom_site_aniso_U_33
_atom_site_aniso_U_23
_atom_site_aniso_U_13
_atom_site_aniso_U_12
Cd 0.01884(8) 0.02437(8) 0.02173(8) 0.00193(5) -0.00489(5) -0.00218(5)
Cl1 0.0277(2) 0.0338(2) 0.0279(2) -0.0085(2) 0.0011(2) -0.0116(2)
Cl2 0.0328(2) 0.0334(2) 0.0388(2) 0.0141(2) -0.0188(2) -0.0135(2)
N1 0.0253(7) 0.0262(7) 0.0212(6) 0.0016(5) -0.0037(5) -0.0057(6)
C2 0.0225(7) 0.0330(8) 0.0207(7) -0.0026(6) -0.0053(6) -0.0039(6)
N2 0.0389(9) 0.0439(10) 0.0204(7) -0.0013(6) 0.0005(7) -0.0043(8)
N3 0.0278(7) 0.0283(7) 0.0207(6) -0.0038(5) -0.0034(6) -0.0005(6)
C4 0.0213(7) 0.0234(7) 0.0224(7) -0.0011(6) -0.0070(6) -0.0013(6)
C5 0.0194(7) 0.0227(7) 0.0206(7) 0.0001(5) -0.0031(6) -0.0020(6)
C6 0.0206(7) 0.0234(7) 0.0213(7) -0.0002(6) -0.0050(6) -0.0043(6)
O6 0.0324(7) 0.0223(6) 0.0289(6) 0.0009(5) -0.0005(5) -0.0016(5)
N7 0.0216(7) 0.0247(7) 0.0228(7) 0.0025(5) -0.0010(5) -0.0014(5)
C8 0.0225(7) 0.0256(8) 0.0271(8) 0.0023(6) -0.0028(6) -0.0016(6)
N9 0.0242(7) 0.0211(6) 0.0265(7) -0.0007(5) -0.0065(6) 0.0007(5)
C10 0.0316(9) 0.0214(7) 0.0324(9) -0.0048(6) -0.0143(7) 0.0006(6)
O10 0.0227(6) 0.0300(6) 0.0211(5) -0.0007(5) -0.0053(5) 0.0018(5)
C11 0.0241(8) 0.0247(7) 0.0220(7) -0.0023(6) -0.0034(6) -0.0006(6)
C12 0.0291(8) 0.0229(7) 0.0252(8) -0.0024(6) -0.0094(7) -0.0013(6)
O12 0.0284(6) 0.0223(5) 0.0230(6) -0.0009(4) -0.0045(5) 0.0037(5)
O1W 0.0396(9) 0.0392(9) 0.0563(11) 0.0212(8) -0.0051(8) -0.0090(7)

loop_
_atom_site_label
_atom_site_type_symbol
_atom_site_fract_x
_atom_site_fract_y
_atom_site_fract_z
_atom_site_U_iso_or_equiv
_atom_site_thermal_displace_type
_atom_site_occupancy
_atom_site_calc_flag
_atom_site_refinement_flags
_atom_site_disorder_group
Cd Cd 0.72444(2) -0.013408(14) 0.058250(9) 0.02207(6) Uani 1 d . .
Cl1 Cl 0.98853(7) 0.14676(6) 0.09795(4) 0.02994(10) Uani 1 d . .
Cl2 Cl 0.53490(7) 0.21052(6) -0.05272(4) 0.03309(11) Uani 1 d . .
N1 N 0.2982(2) -0.0923(2) 0.48966(12) 0.0246(3) Uani 1 d . .
H1 H 0.2914(2) -0.1865(2) 0.52893(12) 0.030 Uiso 1 d R .
C2 C 0.1872(3) 0.0554(2) 0.53592(14) 0.0254(3) Uani 1 d . .
N2 N 0.0775(3) 0.0403(3) 0.63987(14) 0.0363(4) Uani 1 d . .
H21 H 0.0042(3) 0.1293(3) 0.67135(14) 0.044 Uiso 1 d R .
H22 H 0.0809(3) -0.0584(3) 0.67454(14) 0.044 Uiso 1 d R .
N3 N 0.1808(2) 0.2078(2) 0.48336(12) 0.0265(3) Uani 1 d . .
C4 C 0.2995(2) 0.2020(2) 0.38170(14) 0.0224(3) Uani 1 d . .
C5 C 0.4187(2) 0.0617(2) 0.32798(13) 0.0215(3) Uani 1 d . .
C6 C 0.4205(2) -0.1015(2) 0.38473(14) 0.0217(3) Uani 1 d . .
O6 O 0.5159(2) -0.2426(2) 0.35216(11) 0.0298(3) Uani 1 d . .
N7 N 0.5214(2) 0.1132(2) 0.22420(12) 0.0245(3) Uani 1 d . .
C8 C 0.4642(3) 0.2802(2) 0.2177(2) 0.0262(3) Uani 1 d . .
H8 H 0.5100(3) 0.3497(2) 0.1567(2) 0.031 Uiso 1 d R .
N9 N 0.3302(2) 0.3413(2) 0.31016(13) 0.0246(3) Uani 1 d . .
C10 C 0.2264(3) 0.5174(2) 0.3235(2) 0.0277(3) Uani 1 d . .
H101 H 0.1986(3) 0.5449(2) 0.4004(2) 0.033 Uiso 1 d R .
H102 H 0.3076(3) 0.5952(2) 0.2801(2) 0.033 Uiso 1 d R .
O10 O 0.0524(2) 0.5413(2) 0.29010(10) 0.0255(2) Uani 1 d . .
C11 C 0.0795(3) 0.5386(2) 0.17221(14) 0.0245(3) Uani 1 d . .
H111 H 0.1355(3) 0.4238(2) 0.14721(14) 0.029 Uiso 1 d R .
H112 H 0.1661(3) 0.6162(2) 0.13466(14) 0.029 Uiso 1 d R .
C12 C -0.1146(3) 0.5938(2) 0.14754(15) 0.0255(3) Uani 1 d . .
H121 H -0.1031(3) 0.5863(2) 0.06929(15) 0.031 Uiso 1 d R .
H122 H -0.2022(3) 0.5188(2) 0.18786(15) 0.031 Uiso 1 d R .
O12 O -0.1897(2) 0.7671(2) 0.17925(11) 0.0260(3) Uani 1 d D .
H12 H -0.2839(29) 0.7701(33) 0.2321(17) 0.031 Uiso 1 d D .
O1W O 0.2895(3) -0.4213(2) 0.5902(2) 0.0475(4) Uani 1 d D .
H11W H 0.3685(40) -0.5119(30) 0.5917(27) 0.057 Uiso 1 d D .
H12W H 0.1804(31) -0.4456(42) 0.6199(25) 0.057 Uiso 1 d D .

loop_
_geom_bond_atom_site_label_1
_geom_bond_atom_site_label_2
_geom_bond_distance
_geom_bond_site_symmetry_2
_geom_bond_publ_flag
Cd O12 2.3050(13) 1_645 ?
Cd N7 2.4018(15) . ?
Cd Cl2 2.5654(5) . ?
Cd Cl1 2.5993(5) 2_755 ?
Cd Cl1 2.6631(5) . ?
Cd Cl2 2.6884(5) 2_655 ?
Cl1 Cd 2.5993(5) 2_755 ?
Cl2 Cd 2.6884(5) 2_655 ?
N1 C2 1.374(2) . ?
N1 C6 1.386(2) . ?
N1 O1W 2.801(2) . ?
C2 N3 1.323(2) . ?
C2 N2 1.351(2) . ?
N3 C4 1.344(2) . ?
C4 N9 1.374(2) . ?
C4 C5 1.385(2) . ?
C5 N7 1.393(2) . ?
C5 C6 1.419(2) . ?
C6 O6 1.243(2) . ?
N7 C8 1.313(2) . ?
C8 N9 1.369(2) . ?
N9 C10 1.458(2) . ?
C10 O10 1.405(2) . ?
O10 C11 1.443(2) . ?
C11 C12 1.496(2) . ?
C12 O12 1.433(2) . ?
O12 Cd 2.3050(13) 1_465 ?
O12 O6 2.636(2) 1_465 ?
O1W O10 2.841(2) 2_556 ?
O1W O6 2.893(2) 2_646 ?
